data_4512764
loop_
_publ_author_name
'Bredikhin, Alexander A.'
'Bredikhina, Zemfira A.'
'Zakharychev, Dmitry V.'
'Samigullina, Aida I.'
'Gubaidullin, Aidar T.'

_publ_section_title
;
 4-Benzoylamino-3-hydroxybutyric Acid, Historically First
 &#x201C;Anomalous Racemate&#x201D;: Reinvestigation
;
_journal_issue 3
_journal_name_full 'Crystal Growth &amp; Design'
_journal_page_first 1362
_journal_paper_doi 10.1021/cg5017615
_journal_volume 15
_journal_year 2015
_chemical_formula_moiety 'C11 H12 N O4, H'
_chemical_formula_sum 'C11 H13 N O4'
_chemical_formula_weight 223.22
_chemical_name_systematic
;
 ?
;
_space_group_IT_number 15
_symmetry_cell_setting monoclinic
_symmetry_Int_Tables_number 15
_symmetry_space_group_name_Hall '-C 2yc'
_symmetry_space_group_name_H-M 'C 1 2/c 1'
_atom_sites_solution_hydrogens geom
_atom_sites_solution_primary direct
_atom_sites_solution_secondary difmap
_audit_creation_method SHELXL-97
_cell_angle_alpha 90.00
_cell_angle_beta 97.727(2)
_cell_angle_gamma 90.00
_cell_formula_units_Z 8
_cell_length_a 24.794(5)
_cell_length_b 11.355(2)
_cell_length_c 7.7615(14)
_cell_measurement_reflns_used 6615
_cell_measurement_temperature 151(2)
_cell_measurement_theta_max 29.95
_cell_measurement_theta_min 2.65
_cell_volume 2165.3(7)
_computing_cell_refinement 'APEX2 v2008.6-1 (Bruker AXS)'
_computing_data_collection 'Bruker SMART'
_computing_data_reduction 'SAINT V7.34A (Bruker AXS, 2006)'
_computing_molecular_graphics 'Ortep-3 for Windows (Farrugia, 1997)'
_computing_publication_material 'WinGX publication routines (Farrugia, 1999)'
_computing_structure_refinement 'SHELXL-97 (Sheldrick, 1997)'
_computing_structure_solution 'SHELXS-97 (Sheldrick, 1990)'
_diffrn_ambient_temperature 151(2)
_diffrn_measured_fraction_theta_full 0.983
_diffrn_measured_fraction_theta_max 0.838
_diffrn_measurement_device_type 'Bruker APEX-II CCD'
_diffrn_measurement_method '\f and \w scans'
_diffrn_radiation_monochromator graphite
_diffrn_radiation_source 'fine-focus sealed tube'
_diffrn_radiation_type MoK\a
_diffrn_radiation_wavelength 0.71073
_diffrn_reflns_av_R_equivalents 0.0226
_diffrn_reflns_av_sigmaI/netI 0.0196
_diffrn_reflns_limit_h_max 34
_diffrn_reflns_limit_h_min -33
_diffrn_reflns_limit_k_max 15
_diffrn_reflns_limit_k_min -15
_diffrn_reflns_limit_l_max 10
_diffrn_reflns_limit_l_min -10
_diffrn_reflns_number 10479
_diffrn_reflns_theta_full 26.00
_diffrn_reflns_theta_max 30.42
_diffrn_reflns_theta_min 3.07
_exptl_absorpt_coefficient_mu 0.105
_exptl_absorpt_correction_T_max 0.9896
_exptl_absorpt_correction_T_min 0.9773
_exptl_absorpt_correction_type multi-scan
_exptl_absorpt_process_details
;
G.M. Sheldrick (1998a). SADABS v.2.01, Bruker.
Siemens Area Detector Absorption Correction Program.
Bruker AXS. Madison. Wisconsin. USA
;
_exptl_crystal_colour colorless
_exptl_crystal_density_diffrn 1.369
_exptl_crystal_density_method 'not measured'
_exptl_crystal_description prism
_exptl_crystal_F_000 944
_exptl_crystal_size_max 0.22
_exptl_crystal_size_mid 0.20
_exptl_crystal_size_min 0.10
_refine_diff_density_max 0.542
_refine_diff_density_min -0.432
_refine_diff_density_rms 0.051
_refine_ls_extinction_method none
_refine_ls_goodness_of_fit_ref 1.029
_refine_ls_hydrogen_treatment mixed
_refine_ls_matrix_type full
_refine_ls_number_parameters 156
_refine_ls_number_reflns 2752
_refine_ls_number_restraints 1
_refine_ls_restrained_S_all 1.028
_refine_ls_R_factor_all 0.0604
_refine_ls_R_factor_gt 0.0517
_refine_ls_shift/su_max 0.001
_refine_ls_shift/su_mean 0.000
_refine_ls_structure_factor_coef Fsqd
_refine_ls_weighting_details 'calc w=1/[\s^2^(Fo^2^)+(0.0690P)^2^+2.1631P] where P=(Fo^2^+2Fc^2^)/3'
_refine_ls_weighting_scheme calc
_refine_ls_wR_factor_gt 0.1305
_refine_ls_wR_factor_ref 0.1374
_reflns_number_gt 2335
_reflns_number_total 2752
_reflns_threshold_expression >2sigma(I)
_cod_data_source_file cg5017615_si_001.cif
_cod_data_source_block b49
_cod_depositor_comments
;
The following automatic conversions were performed:

'_symmetry_cell_setting' value 'Monoclinic' changed to 'monoclinic'
according to
/usr/data/users/saulius/crontab/automatic-downloads/rss-feeds/ACS/lib/dictionaries/cif_core.dic
dictionary named 'cif_core.dic' version 2.4.2 from 2011-04-26.

Automatic conversion script
Id: cif_fix_values 3008 2015-01-20 13:52:24Z robertas 

 Adding full bibliography for 4512763--4512765.cif.
;
_cod_original_cell_volume 2165.4(7)
_cod_original_sg_symbol_H-M 'C 2/c'
_cod_database_code 4512764

loop_
_symmetry_equiv_pos_as_xyz
'x, y, z'
'-x, y, -z+1/2'
'x+1/2, y+1/2, z'
'-x+1/2, y+1/2, -z+1/2'
'-x, -y, -z'
'x, -y, z-1/2'
'-x+1/2, -y+1/2, -z'
'x+1/2, -y+1/2, z-1/2'

loop_
_atom_site_label
_atom_site_type_symbol
_atom_site_fract_x
_atom_site_fract_y
_atom_site_fract_z
_atom_site_U_iso_or_equiv
_atom_site_adp_type
_atom_site_occupancy
_atom_site_symmetry_multiplicity
_atom_site_calc_flag
_atom_site_refinement_flags
_atom_site_disorder_assembly
_atom_site_disorder_group
C1 C 0.93492(7) 0.14127(16) 0.0725(2) 0.0374(4) Uani 1 1 d . . .
N5 N 0.73619(5) 0.08653(10) -0.12376(15) 0.0230(3) Uani 1 1 d . . .
O1 O 0.95987(6) 0.23332(15) 0.1239(2) 0.0608(5) Uani 1 1 d D . .
C2 C 0.88799(6) 0.15233(16) -0.0721(2) 0.0336(3) Uani 1 1 d . . .
H21 H 0.8954 0.1034 -0.1718 0.040 Uiso 1 1 calc R . .
H22 H 0.8849 0.2353 -0.1116 0.040 Uiso 1 1 calc R . .
O2 O 0.94835(9) 0.04388(17) 0.1456(4) 0.0935(8) Uani 1 1 d D . .
C3 C 0.83415(6) 0.11390(12) -0.01522(17) 0.0241(3) Uani 1 1 d . . .
H30 H 0.8368 0.0299 0.0239 0.029 Uiso 1 1 calc R . .
O3 O 0.82442(4) 0.18775(9) 0.12626(13) 0.0276(2) Uani 1 1 d . . .
C4 C 0.78850(6) 0.12685(12) -0.16651(17) 0.0237(3) Uani 1 1 d . . .
H42 H 0.7854 0.2107 -0.2015 0.028 Uiso 1 1 calc R . .
H41 H 0.7979 0.0812 -0.2669 0.028 Uiso 1 1 calc R . .
O6 O 0.75735(4) -0.10538(9) -0.14809(14) 0.0269(2) Uani 1 1 d . . .
C6 C 0.72372(5) -0.02830(11) -0.12370(16) 0.0208(3) Uani 1 1 d . . .
C7 C 0.66732(5) -0.06137(12) -0.09301(16) 0.0219(3) Uani 1 1 d . . .
C8 C 0.65912(6) -0.17450(12) -0.03009(17) 0.0258(3) Uani 1 1 d . . .
H8 H 0.6892 -0.2261 -0.0019 0.031 Uiso 1 1 calc R . .
C9 C 0.60697(7) -0.21120(15) -0.0089(2) 0.0335(3) Uani 1 1 d . . .
H9 H 0.6014 -0.2876 0.0354 0.040 Uiso 1 1 calc R . .
C10 C 0.56296(7) -0.13626(17) -0.0524(2) 0.0384(4) Uani 1 1 d . . .
H10 H 0.5272 -0.1622 -0.0413 0.046 Uiso 1 1 calc R . .
C11 C 0.57139(7) -0.02301(18) -0.1123(2) 0.0395(4) Uani 1 1 d . . .
H11 H 0.5413 0.0287 -0.1394 0.047 Uiso 1 1 calc R . .
C12 C 0.62321(6) 0.01486(14) -0.1326(2) 0.0306(3) Uani 1 1 d . . .
H12 H 0.6287 0.0923 -0.1733 0.037 Uiso 1 1 calc R . .
H5 H 0.7124(9) 0.1343(18) -0.110(3) 0.031(5) Uiso 1 1 d . . .
H3 H 0.8054(10) 0.150(2) 0.192(3) 0.046 Uiso 1 1 d . . .
H2 H 1.0000 0.043(12) 0.2500 0.26(5) Uiso 1 2 d SD A 1
H2' H 1.0000 0.284(5) 0.2500 1.6(6) Uiso 1 2 d SD B 2

loop_
_atom_site_aniso_label
_atom_site_aniso_U_11
_atom_site_aniso_U_22
_atom_site_aniso_U_33
_atom_site_aniso_U_23
_atom_site_aniso_U_13
_atom_site_aniso_U_12
C1 0.0270(7) 0.0438(9) 0.0421(9) -0.0018(7) 0.0075(6) 0.0025(7)
N5 0.0235(6) 0.0200(5) 0.0261(5) -0.0013(4) 0.0053(4) 0.0017(4)
O1 0.0463(8) 0.0559(9) 0.0721(10) 0.0127(8) -0.0211(7) -0.0098(7)
C2 0.0257(7) 0.0466(9) 0.0297(7) -0.0015(6) 0.0080(6) -0.0051(6)
O2 0.0879(15) 0.0468(9) 0.128(2) 0.0225(11) -0.0494(14) -0.0060(9)
C3 0.0249(6) 0.0261(7) 0.0225(6) -0.0016(5) 0.0069(5) -0.0019(5)
O3 0.0330(5) 0.0269(5) 0.0249(5) -0.0048(4) 0.0109(4) -0.0071(4)
C4 0.0263(7) 0.0239(6) 0.0216(6) 0.0007(5) 0.0059(5) -0.0019(5)
O6 0.0312(5) 0.0222(5) 0.0291(5) 0.0007(4) 0.0105(4) 0.0034(4)
C6 0.0256(6) 0.0213(6) 0.0155(5) 0.0001(4) 0.0022(4) 0.0011(5)
C7 0.0248(6) 0.0236(6) 0.0168(5) -0.0007(4) 0.0013(4) -0.0013(5)
C8 0.0338(7) 0.0227(6) 0.0214(6) -0.0012(5) 0.0052(5) -0.0014(5)
C9 0.0399(9) 0.0325(8) 0.0293(7) -0.0024(6) 0.0097(6) -0.0112(6)
C10 0.0281(8) 0.0513(10) 0.0359(8) -0.0017(7) 0.0042(6) -0.0130(7)
C11 0.0233(7) 0.0504(10) 0.0430(9) 0.0060(8) -0.0021(6) 0.0019(7)
C12 0.0265(7) 0.0328(7) 0.0314(7) 0.0065(6) -0.0001(5) 0.0007(6)

loop_
_atom_type_symbol
_atom_type_description
_atom_type_scat_dispersion_real
_atom_type_scat_dispersion_imag
_atom_type_scat_source
C C 0.0033 0.0016 'International Tables Vol C Tables 4.2.6.8 and 6.1.1.4'
H H 0.0000 0.0000 'International Tables Vol C Tables 4.2.6.8 and 6.1.1.4'
N N 0.0061 0.0033 'International Tables Vol C Tables 4.2.6.8 and 6.1.1.4'
O O 0.0106 0.0060 'International Tables Vol C Tables 4.2.6.8 and 6.1.1.4'

loop_
_geom_angle_atom_site_label_1
_geom_angle_atom_site_label_2
_geom_angle_atom_site_label_3
_geom_angle
O1 C1 O2 119.83(18)
O1 C1 C2 117.76(16)
O2 C1 C2 122.37(18)
C6 N5 C4 121.26(12)
C6 N5 H5 118.3(14)
C4 N5 H5 120.1(14)
C1 O1 H2' 145.7(19)
C1 C2 C3 112.21(13)
C1 C2 H21 109.2
C3 C2 H21 109.2
C1 C2 H22 109.2
C3 C2 H22 109.2
H21 C2 H22 107.9
C1 O2 H2 115(5)
O3 C3 C4 110.54(11)
O3 C3 C2 107.44(12)
C4 C3 C2 109.73(11)
O3 C3 H30 109.7
C4 C3 H30 109.7
C2 C3 H30 109.7
C3 O3 H3 109.1(17)
N5 C4 C3 112.73(11)
N5 C4 H42 109.0
C3 C4 H42 109.0
N5 C4 H41 109.0
C3 C4 H41 109.0
H42 C4 H41 107.8
O6 C6 N5 121.77(13)
O6 C6 C7 120.56(12)
N5 C6 C7 117.67(12)
C12 C7 C8 120.00(13)
C12 C7 C6 122.01(12)
C8 C7 C6 117.93(12)
C9 C8 C7 119.88(14)
C9 C8 H8 120.1
C7 C8 H8 120.1
C10 C9 C8 120.04(15)
C10 C9 H9 120.0
C8 C9 H9 120.0
C9 C10 C11 119.90(15)
C9 C10 H10 120.1
C11 C10 H10 120.1
C12 C11 C10 120.55(16)
C12 C11 H11 119.7
C10 C11 H11 119.7
C11 C12 C7 119.60(15)
C11 C12 H12 120.2
C7 C12 H12 120.2

loop_
_geom_bond_atom_site_label_1
_geom_bond_atom_site_label_2
_geom_bond_distance
C1 O1 1.252(2)
C1 O2 1.267(3)
C1 C2 1.510(2)
N5 C6 1.3401(18)
N5 C4 1.4552(18)
N5 H5 0.82(2)
O1 H2' 1.42(2)
C2 C3 1.5250(19)
C2 H21 0.9900
C2 H22 0.9900
O2 H2 1.421(2)
C3 O3 1.4278(16)
C3 C4 1.525(2)
C3 H30 1.0000
O3 H3 0.85(3)
C4 H42 0.9900
C4 H41 0.9900
O6 C6 1.2409(17)
C6 C7 1.4976(19)
C7 C12 1.396(2)
C7 C8 1.3988(19)
C8 C9 1.389(2)
C8 H8 0.9500
C9 C10 1.389(3)
C9 H9 0.9500
C10 C11 1.393(3)
C10 H10 0.9500
C11 C12 1.384(2)
C11 H11 0.9500
C12 H12 0.9500

loop_
_geom_torsion_atom_site_label_1
_geom_torsion_atom_site_label_2
_geom_torsion_atom_site_label_3
_geom_torsion_atom_site_label_4
_geom_torsion
O1 C1 C2 C3 -118.02(19)
O2 C1 C2 C3 59.7(3)
C1 C2 C3 O3 59.87(17)
C1 C2 C3 C4 -179.91(13)
C6 N5 C4 C3 -79.24(15)
O3 C3 C4 N5 -64.33(15)
C2 C3 C4 N5 177.34(12)
C4 N5 C6 O6 5.06(19)
C4 N5 C6 C7 -174.93(11)
O6 C6 C7 C12 -154.09(14)
N5 C6 C7 C12 25.90(19)
O6 C6 C7 C8 22.97(18)
N5 C6 C7 C8 -157.05(12)
C12 C7 C8 C9 0.7(2)
C6 C7 C8 C9 -176.44(12)
C7 C8 C9 C10 0.9(2)
C8 C9 C10 C11 -2.0(2)
C9 C10 C11 C12 1.5(3)
C10 C11 C12 C7 0.1(3)
C8 C7 C12 C11 -1.2(2)
C6 C7 C12 C11 175.81(14)
